data_4077820
loop_
_publ_author_name
'Lentz, Dieter'
'Willemsen, Stefan'

_publ_section_title
;
 Coordination Chemistry of Fluorinated Allenes
;
_journal_issue 20
_journal_name_full Organometallics
_journal_page_first 3962
_journal_paper_doi 10.1021/om9904798
_journal_volume 18
_journal_year 1999
_chemical_formula_moiety 'C10 H7 F2 Mn O2'
_chemical_formula_sum 'C10 H7 F2 Mn O2'
_chemical_formula_weight 252.10
_chemical_melting_point 313.15
_chemical_name_systematic
; 
 Dicarbonyl(eta5-cyclopentadienyl)(eta2-1,1-difluoropropadiene)manganese 
;
_space_group_IT_number 2
_symmetry_cell_setting triclinic
_symmetry_space_group_name_Hall '-P 1'
_symmetry_space_group_name_H-M 'P -1'
_atom_sites_solution_hydrogens difmap
_atom_sites_solution_primary direct
_atom_sites_solution_secondary difmap
_audit_creation_method SHELXL-97
_cell_angle_alpha 90.633(9)
_cell_angle_beta 96.430(9)
_cell_angle_gamma 104.234(7)
_cell_formula_units_Z 2
_cell_length_a 6.6825(5)
_cell_length_b 8.1776(6)
_cell_length_c 9.0073(14)
_cell_measurement_reflns_used 25
_cell_measurement_temperature 113(2)
_cell_measurement_theta_max 18.39
_cell_measurement_theta_min 6.48
_cell_volume 473.73(9)
_computing_cell_refinement 'ENRAF-NONIUS EXPRESS'
_computing_data_collection 'ENRAF-NONIUS EXPRESS'
_computing_data_reduction 'HELENA (Spek,1996), PLATON (Spek,1990)'
_computing_molecular_graphics 'XPMA ZORTEP (Zsolnai, 1996)'
_computing_structure_refinement 'SHELXL-97 (Sheldrick, 1997)'
_computing_structure_solution 'SHELXS-97 (Sheldrick, 1990)'
_diffrn_ambient_temperature 113(2)
_diffrn_measured_fraction_theta_full 0.999
_diffrn_measured_fraction_theta_max 0.999
_diffrn_measurement_device_type 'ENRAF-NONIUS CAD4'
_diffrn_measurement_method omega-2theta-scan
_diffrn_radiation_monochromator graphite
_diffrn_radiation_source 'fine-focus sealed tube'
_diffrn_radiation_type MoK\a
_diffrn_radiation_wavelength 0.71069
_diffrn_reflns_av_R_equivalents 0.0214
_diffrn_reflns_av_sigmaI/netI 0.0294
_diffrn_reflns_limit_h_max 9
_diffrn_reflns_limit_h_min 0
_diffrn_reflns_limit_k_max 11
_diffrn_reflns_limit_k_min -11
_diffrn_reflns_limit_l_max 12
_diffrn_reflns_limit_l_min -12
_diffrn_reflns_number 2974
_diffrn_reflns_theta_full 29.96
_diffrn_reflns_theta_max 29.96
_diffrn_reflns_theta_min 3.17
_diffrn_standards_decay_% 2
_diffrn_standards_interval_time '7200 s'
_diffrn_standards_number 3
_exptl_absorpt_coefficient_mu 1.396
_exptl_absorpt_correction_T_max 0.96467
_exptl_absorpt_correction_T_min 0.75970
_exptl_absorpt_correction_type psi-scan
_exptl_crystal_colour 'pale yellow'
_exptl_crystal_density_diffrn 1.767
_exptl_crystal_density_meas ?
_exptl_crystal_density_method 'not measured'
_exptl_crystal_description leaflet
_exptl_crystal_F_000 252
_exptl_crystal_size_max 0.3
_exptl_crystal_size_mid 0.2
_exptl_crystal_size_min 0.1
_refine_diff_density_max 0.665
_refine_diff_density_min -0.426
_refine_diff_density_rms 0.076
_refine_ls_extinction_coef none
_refine_ls_extinction_method none
_refine_ls_goodness_of_fit_ref 1.077
_refine_ls_hydrogen_treatment isotropic
_refine_ls_matrix_type full
_refine_ls_number_parameters 164
_refine_ls_number_reflns 2755
_refine_ls_number_restraints 0
_refine_ls_restrained_S_all 1.077
_refine_ls_R_factor_all 0.0440
_refine_ls_R_factor_gt 0.0318
_refine_ls_shift/su_max 0.000
_refine_ls_shift/su_mean 0.000
_refine_ls_structure_factor_coef Fsqd
_refine_ls_weighting_details 'calc w=1/[\s^2^(Fo^2^)+(0.0306P)^2^+0.4548P] where P=(Fo^2^+2Fc^2^)/3'
_refine_ls_weighting_scheme calc
_refine_ls_wR_factor_gt 0.0761
_refine_ls_wR_factor_ref 0.0801
_reflns_number_gt 2397
_reflns_number_total 2755
_reflns_threshold_expression >2sigma(I)
_cod_data_source_file om9904798.cif
_cod_data_source_block mnf2_psi
_cod_depositor_comments
;
The following automatic conversions were performed:

'_chemical_melting_point' value '40 C' was changed to '313.15' - it
was converted from degrees Celsius(C) to Kelvins(K).

Automatic conversion script
Id: cif_fix_values 1715 2011-07-08 13:25:40Z adriana 

The following automatic conversions were performed:

'_exptl_crystal_density_meas' value 'none' was changed to '?' - the
value is perceived as not measured.

Automatic conversion script
Id: cif_fix_values 3008 2015-01-20 13:52:24Z robertas 
;
_cod_original_sg_symbol_H-M P-1
_cod_database_code 4077820

loop_
_symmetry_equiv_pos_as_xyz
'x, y, z'
'-x, -y, -z'

loop_
_atom_site_label
_atom_site_type_symbol
_atom_site_fract_x
_atom_site_fract_y
_atom_site_fract_z
_atom_site_U_iso_or_equiv
_atom_site_adp_type
_atom_site_occupancy
_atom_site_symmetry_multiplicity
_atom_site_calc_flag
Mn1 Mn 0.27464(4) 0.30085(3) 0.26378(3) 0.01542(8) Uani 1 1 d
C11 C 0.2256(3) 0.5035(2) 0.2973(2) 0.0235(4) Uani 1 1 d
C12 C 0.5468(3) 0.3977(2) 0.2872(2) 0.0237(4) Uani 1 1 d
C1 C 0.1552(3) 0.3464(3) 0.0424(2) 0.0237(4) Uani 1 1 d
C2 C 0.3253(3) 0.2762(2) 0.0520(2) 0.0193(3) Uani 1 1 d
C3 C 0.4487(3) 0.2217(2) -0.0260(2) 0.0229(4) Uani 1 1 d
C1R C 0.0972(5) 0.2077(3) 0.4411(4) 0.0504(8) Uani 1 1 d
C2R C 0.2888(5) 0.1700(4) 0.4648(3) 0.0473(7) Uani 1 1 d
C3R C 0.3015(5) 0.0640(4) 0.3459(4) 0.0523(9) Uani 1 1 d
C4R C 0.1210(7) 0.0388(3) 0.2513(3) 0.0571(10) Uani 1 1 d
C5R C -0.0067(4) 0.1256(4) 0.3087(4) 0.0565(9) Uani 1 1 d
O11 O 0.1940(3) 0.63224(19) 0.3207(2) 0.0364(4) Uani 1 1 d
O12 O 0.7230(2) 0.4560(2) 0.3028(2) 0.0379(4) Uani 1 1 d
F1 F 0.61501(19) 0.16735(17) 0.02881(16) 0.0330(3) Uani 1 1 d
F2 F 0.4332(2) 0.20836(18) -0.17553(14) 0.0369(3) Uani 1 1 d
H12 H 0.172(4) 0.459(4) 0.016(3) 0.034(7) Uiso 1 1 d
H11 H 0.016(4) 0.280(3) 0.017(3) 0.033(7) Uiso 1 1 d
H2 H 0.395(7) 0.204(5) 0.546(5) 0.079(12) Uiso 1 1 d
H5 H -0.147(8) 0.139(6) 0.269(6) 0.105(16) Uiso 1 1 d
H1 H 0.047(6) 0.273(5) 0.496(5) 0.080(13) Uiso 1 1 d
H3 H 0.420(7) 0.030(5) 0.342(5) 0.082(13) Uiso 1 1 d
H4 H 0.090(7) -0.025(5) 0.165(5) 0.088(14) Uiso 1 1 d

loop_
_atom_site_aniso_label
_atom_site_aniso_U_11
_atom_site_aniso_U_22
_atom_site_aniso_U_33
_atom_site_aniso_U_23
_atom_site_aniso_U_13
_atom_site_aniso_U_12
Mn1 0.01564(13) 0.01381(12) 0.01721(13) -0.00038(8) 0.00249(9) 0.00423(9)
C11 0.0204(8) 0.0192(8) 0.0315(10) 0.0000(7) 0.0102(7) 0.0030(7)
C12 0.0241(9) 0.0245(9) 0.0219(9) -0.0008(7) 0.0008(7) 0.0056(7)
C1 0.0216(9) 0.0283(9) 0.0223(9) 0.0042(7) 0.0003(7) 0.0094(7)
C2 0.0199(8) 0.0184(8) 0.0188(8) 0.0015(6) 0.0015(6) 0.0033(6)
C3 0.0216(8) 0.0231(8) 0.0233(9) -0.0017(7) 0.0054(7) 0.0032(7)
C1R 0.081(2) 0.0218(10) 0.0594(17) 0.0097(11) 0.0550(17) 0.0131(12)
C2R 0.0514(16) 0.0467(14) 0.0276(11) 0.0189(10) -0.0087(11) -0.0131(12)
C3R 0.0640(19) 0.0366(13) 0.077(2) 0.0358(14) 0.0454(17) 0.0334(13)
C4R 0.110(3) 0.0195(10) 0.0260(11) -0.0028(9) 0.0159(15) -0.0167(14)
C5R 0.0241(11) 0.0552(17) 0.079(2) 0.0455(17) -0.0036(12) -0.0084(11)
O11 0.0355(8) 0.0180(7) 0.0594(11) -0.0028(7) 0.0203(8) 0.0072(6)
O12 0.0186(7) 0.0470(10) 0.0427(9) -0.0030(8) -0.0023(6) 0.0006(7)
F1 0.0218(6) 0.0330(7) 0.0475(8) -0.0061(6) 0.0074(5) 0.0117(5)
F2 0.0428(8) 0.0429(8) 0.0232(6) -0.0052(5) 0.0148(5) 0.0028(6)

loop_
_atom_type_symbol
_atom_type_description
_atom_type_scat_dispersion_real
_atom_type_scat_dispersion_imag
_atom_type_scat_source
Mn Mn 0.3368 0.7283 'International Tables Vol C Tables 4.2.6.8 and 6.1.1.4'
C C 0.0033 0.0016 'International Tables Vol C Tables 4.2.6.8 and 6.1.1.4'
F F 0.0171 0.0103 'International Tables Vol C Tables 4.2.6.8 and 6.1.1.4'
O O 0.0106 0.0060 'International Tables Vol C Tables 4.2.6.8 and 6.1.1.4'
H H 0.0000 0.0000 'International Tables Vol C Tables 4.2.6.8 and 6.1.1.4'

loop_
_geom_angle_atom_site_label_1
_geom_angle_atom_site_label_2
_geom_angle_atom_site_label_3
_geom_angle
_geom_angle_publ_flag
C12 Mn1 C11 89.23(9) ?
C12 Mn1 C2 82.30(8) ?
C11 Mn1 C2 109.97(8) ?
C12 Mn1 C2R 93.30(10) ?
C11 Mn1 C2R 110.77(12) ?
C2 Mn1 C2R 138.94(11) ?
C12 Mn1 C3R 95.71(12) ?
C11 Mn1 C3R 148.86(11) ?
C2 Mn1 C3R 101.16(10) ?
C2R Mn1 C3R 38.39(13) ?
C12 Mn1 C1R 124.63(12) ?
C11 Mn1 C1R 88.48(9) ?
C2 Mn1 C1R 148.44(11) ?
C2R Mn1 C1R 37.99(13) ?
C3R Mn1 C1R 63.50(10) ?
C12 Mn1 C4R 128.67(14) ?
C11 Mn1 C4R 140.74(13) ?
C2 Mn1 C4R 87.77(9) ?
C2R Mn1 C4R 63.39(11) ?
C3R Mn1 C4R 37.46(14) ?
C1R Mn1 C4R 63.06(11) ?
C12 Mn1 C1 107.54(9) ?
C11 Mn1 C1 80.68(9) ?
C2 Mn1 C1 39.15(7) ?
C2R Mn1 C1 156.63(9) ?
C3R Mn1 C1 126.19(12) ?
C1R Mn1 C1 126.52(12) ?
C4R Mn1 C1 94.63(10) ?
C12 Mn1 C5R 156.04(10) ?
C11 Mn1 C5R 103.68(12) ?
C2 Mn1 C5R 111.10(12) ?
C2R Mn1 C5R 63.39(11) ?
C3R Mn1 C5R 62.93(12) ?
C1R Mn1 C5R 37.83(14) ?
C4R Mn1 C5R 37.45(14) ?
C1 Mn1 C5R 94.57(10) ?
O11 C11 Mn1 179.01(19) ?
O12 C12 Mn1 178.26(19) ?
C2 C1 Mn1 64.84(10) ?
C2 C1 H12 119.1(17) ?
Mn1 C1 H12 117.6(17) ?
C2 C1 H11 121.9(17) ?
Mn1 C1 H11 111.3(17) ?
H12 C1 H11 113(2) y
C3 C2 C1 143.83(19) y
C3 C2 Mn1 140.15(16) ?
C1 C2 Mn1 76.01(11) ?
C2 C3 F2 126.38(19) y
C2 C3 F1 126.00(18) y
F2 C3 F1 107.62(16) y
C2R C1R C5R 108.0(2) ?
C2R C1R Mn1 70.49(14) ?
C5R C1R Mn1 71.69(15) ?
C2R C1R H1 128(3) ?
C5R C1R H1 124(3) ?
Mn1 C1R H1 122(3) ?
C1R C2R C3R 107.4(3) ?
C1R C2R Mn1 71.52(15) ?
C3R C2R Mn1 70.96(14) ?
C1R C2R H2 129(3) ?
C3R C2R H2 124(3) ?
Mn1 C2R H2 124(3) ?
C4R C3R C2R 108.0(3) ?
C4R C3R Mn1 71.67(15) ?
C2R C3R Mn1 70.65(14) ?
C4R C3R H3 133(3) ?
C2R C3R H3 119(3) ?
Mn1 C3R H3 121(3) ?
C3R C4R C5R 108.9(2) ?
C3R C4R Mn1 70.87(15) ?
C5R C4R Mn1 71.85(15) ?
C3R C4R H4 126(3) ?
C5R C4R H4 126(3) ?
Mn1 C4R H4 124(3) ?
C4R C5R C1R 107.8(3) ?
C4R C5R Mn1 70.70(16) ?
C1R C5R Mn1 70.48(14) ?
C4R C5R H5 131(3) ?
C1R C5R H5 121(3) ?
Mn1 C5R H5 122(3) ?

loop_
_geom_bond_atom_site_label_1
_geom_bond_atom_site_label_2
_geom_bond_distance
_geom_bond_publ_flag
Mn1 C12 1.784(2) y
Mn1 C11 1.7954(19) y
Mn1 C2 1.9914(18) y
Mn1 C2R 2.118(2) ?
Mn1 C3R 2.122(2) ?
Mn1 C1R 2.131(2) ?
Mn1 C4R 2.132(2) ?
Mn1 C1 2.135(2) y
Mn1 C5R 2.147(2) ?
C11 O11 1.145(2) ?
C12 O12 1.149(2) ?
C1 C2 1.389(3) y
C1 H12 0.94(3) ?
C1 H11 0.95(3) ?
C2 C3 1.294(3) y
C3 F2 1.341(2) y
C3 F1 1.342(2) y
C1R C2R 1.383(5) ?
C1R C5R 1.387(5) ?
C1R H1 0.88(4) ?
C2R C3R 1.394(5) ?
C2R H2 0.95(4) ?
C3R C4R 1.366(5) ?
C3R H3 0.90(4) ?
C4R C5R 1.374(5) ?
C4R H4 0.90(4) ?
C5R H5 1.00(5) ?

loop_
_geom_torsion_atom_site_label_1
_geom_torsion_atom_site_label_2
_geom_torsion_atom_site_label_3
_geom_torsion_atom_site_label_4
_geom_torsion
_geom_torsion_site_symmetry_3
_geom_torsion_publ_flag
C12 Mn1 C11 O11 -100(11) . ?
C2 Mn1 C11 O11 178(100) . ?
C2R Mn1 C11 O11 -7(11) . ?
C3R Mn1 C11 O11 0(11) . ?
C1R Mn1 C11 O11 25(11) . ?
C4R Mn1 C11 O11 66(11) .. ?
C1 Mn1 C11 O11 152(11) . ?
C5R Mn1 C11 O11 60(11) . ?
C11 Mn1 C12 O12 162(6) . ?
C2 Mn1 C12 O12 -88(6) . ?
C2R Mn1 C12 O12 51(6) . ?
C3R Mn1 C12 O12 13(6) . ?
C1R Mn1 C12 O12 74(6) . ?
C4R Mn1 C12 O12 -7(6) . ?
C1 Mn1 C12 O12 -118(6) . ?
C5R Mn1 C12 O12 39(6) . ?
C12 Mn1 C1 C2 52.36(13) . ?
C11 Mn1 C1 C2 138.57(13) . ?
C2R Mn1 C1 C2 -99.7(3) . ?
C3R Mn1 C1 C2 -58.76(16) . ?
C1R Mn1 C1 C2 -140.35(13) . ?
C4R Mn1 C1 C2 -80.71(16) . ?
C5R Mn1 C1 C2 -118.29(15) . ?
Mn1 C1 C2 C3 179.0(3) . ?
C12 Mn1 C2 C3 50.6(2) . ?
C11 Mn1 C2 C3 136.9(2) . ?
C2R Mn1 C2 C3 -35.6(3) . ?
C3R Mn1 C2 C3 -43.8(3) . ?
C1R Mn1 C2 C3 -100.5(3) . ?
C4R Mn1 C2 C3 -78.9(3) . ?
C1 Mn1 C2 C3 -179.1(3) . ?
C5R Mn1 C2 C3 -108.9(2) . ?
C12 Mn1 C2 C1 -130.36(13) . ?
C11 Mn1 C2 C1 -44.00(14) . ?
C2R Mn1 C2 C1 143.46(15) . ?
C3R Mn1 C2 C1 135.30(15) . ?
C1R Mn1 C2 C1 78.5(2) . ?
C4R Mn1 C2 C1 100.13(16) . ?
C5R Mn1 C2 C1 70.20(15) . ?
C1 C2 C3 F2 -4.6(4) . y
Mn1 C2 C3 F2 173.86(15) . ?
C1 C2 C3 F1 175.8(2) . ?
Mn1 C2 C3 F1 -5.7(4) . y
C12 Mn1 C1R C2R -39.6(2) . ?
C11 Mn1 C1R C2R -127.61(18) . ?
C2 Mn1 C1R C2R 104.8(3) . ?
C3R Mn1 C1R C2R 38.32(19) . ?
C4R Mn1 C1R C2R 80.5(2) . ?
C1 Mn1 C1R C2R 155.18(17) . ?
C5R Mn1 C1R C2R 117.6(2) . ?
C12 Mn1 C1R C5R -157.14(18) . ?
C11 Mn1 C1R C5R 114.84(19) . ?
C2 Mn1 C1R C5R -12.7(3) . ?
C2R Mn1 C1R C5R -117.6(2) . ?
C3R Mn1 C1R C5R -79.2(2) . ?
C4R Mn1 C1R C5R -37.1(2) . ?
C1 Mn1 C1R C5R 37.6(2) . ?
C5R C1R C2R C3R 0.0(3) . ?
Mn1 C1R C2R C3R -62.29(17) . ?
C5R C1R C2R Mn1 62.25(17) . ?
C12 Mn1 C2R C1R 148.31(17) . ?
C11 Mn1 C2R C1R 57.88(19) . ?
C2 Mn1 C2R C1R -129.63(19) . ?
C3R Mn1 C2R C1R -116.7(3) . ?
C4R Mn1 C2R C1R -79.5(2) . ?
C1 Mn1 C2R C1R -58.3(4) . ?
C5R Mn1 C2R C1R -37.46(19) . ?
C12 Mn1 C2R C3R -95.03(19) . ?
C11 Mn1 C2R C3R 174.54(18) . ?
C2 Mn1 C2R C3R -13.0(3) . ?
C1R Mn1 C2R C3R 116.7(3) . ?
C4R Mn1 C2R C3R 37.1(2) . ?
C1 Mn1 C2R C3R 58.4(4) . ?
C5R Mn1 C2R C3R 79.2(2) . ?
C1R C2R C3R C4R 0.3(3) . ?
Mn1 C2R C3R C4R -62.32(18) . ?
C1R C2R C3R Mn1 62.65(17) . ?
C12 Mn1 C3R C4R -154.42(18) . ?
C11 Mn1 C3R C4R 107.6(3) . ?
C2 Mn1 C3R C4R -71.17(18) . ?
C2R Mn1 C3R C4R 117.5(3) . ?
C1R Mn1 C3R C4R 79.5(2) . ?
C1 Mn1 C3R C4R -37.8(2) . ?
C5R Mn1 C3R C4R 36.97(19) . ?
C12 Mn1 C3R C2R 88.11(19) . ?
C11 Mn1 C3R C2R -9.9(3) . ?
C2 Mn1 C3R C2R 171.36(17) . ?
C1R Mn1 C3R C2R -37.93(18) . ?
C4R Mn1 C3R C2R -117.5(3) . ?
C1 Mn1 C3R C2R -155.25(17) . ?
C5R Mn1 C3R C2R -80.5(2) . ?
C2R C3R C4R C5R -0.5(3) . ?
Mn1 C3R C4R C5R -62.18(18) . ?
C2R C3R C4R Mn1 61.66(18) . ?
C12 Mn1 C4R C3R 33.4(2) . ?
C11 Mn1 C4R C3R -128.8(2) . ?
C2 Mn1 C4R C3R 111.68(18) . ?
C2R Mn1 C4R C3R -38.04(18) . ?
C1R Mn1 C4R C3R -80.8(2) . ?
C1 Mn1 C4R C3R 150.26(17) . ?
C5R Mn1 C4R C3R -118.3(2) . ?
C12 Mn1 C4R C5R 151.66(18) . ?
C11 Mn1 C4R C5R -10.6(3) . ?
C2 Mn1 C4R C5R -130.05(19) . ?
C2R Mn1 C4R C5R 80.2(2) . ?
C3R Mn1 C4R C5R 118.3(2) . ?
C1R Mn1 C4R C5R 37.47(19) . ?
C1 Mn1 C4R C5R -91.47(19) . ?
C3R C4R C5R C1R 0.5(3) . ?
Mn1 C4R C5R C1R -61.07(17) . ?
C3R C4R C5R Mn1 61.56(18) . ?
C2R C1R C5R C4R -0.3(3) . ?
Mn1 C1R C5R C4R 61.21(18) . ?
C2R C1R C5R Mn1 -61.48(17) . ?
C12 Mn1 C5R C4R -65.9(4) . ?
C11 Mn1 C5R C4R 173.15(18) . ?
C2 Mn1 C5R C4R 55.1(2) . ?
C2R Mn1 C5R C4R -80.2(2) . ?
C3R Mn1 C5R C4R -36.98(18) . ?
C1R Mn1 C5R C4R -117.8(3) . ?
C1 Mn1 C5R C4R 91.65(19) . ?
C12 Mn1 C5R C1R 51.9(4) . ?
C11 Mn1 C5R C1R -69.02(19) . ?
C2 Mn1 C5R C1R 172.91(17) . ?
C2R Mn1 C5R C1R 37.62(18) . ?
C3R Mn1 C5R C1R 80.9(2) . ?
C4R Mn1 C5R C1R 117.8(3) . ?
C1 Mn1 C5R C1R -150.52(18) . ?
